data_4306049
loop_
_publ_author_name
'Sanjay Kumar Singh'
'Sanjeev Sharma'
'Sudhakar Dhar Dwivedi'
'Ru-Qiang Zou'
'Qiang Xu'
'Daya Shankar Pandey'

_publ_section_title
;
Reactivity of the Oxime/Oximato Group in Ruthenium(II) Complexes
;
_journal_name_full 'Inorganic Chemistry'
_journal_page_first 11942
_journal_page_last 11949
_journal_paper_doi 10.1021/ic8009699
_journal_volume 47
_journal_year 2008
_chemical_compound_source Synthesis
_chemical_formula_moiety 'C46 H40 F6 N3 O4 P3 Ru'
_chemical_formula_sum 'C46 H40 F6 N3 O4 P3 Ru'
_chemical_formula_weight 1006.79
_chemical_name_systematic '[(k3-dapdoH)RuCOCl(PPh3)2]PF6'
_space_group_IT_number 14
_symmetry_cell_setting monoclinic
_symmetry_Int_Tables_number 14
_symmetry_space_group_name_Hall '-P 2yab'
_symmetry_space_group_name_H-M 'P 1 21/a 1'
_atom_sites_solution_hydrogens geom
_atom_sites_solution_primary direct
_atom_sites_solution_secondary difmap
_audit_creation_method SHELXL-97
_cell_angle_alpha 90.000(6)
_cell_angle_beta 106.15
_cell_angle_gamma 90.000(8)
_cell_formula_units_Z 8
_cell_length_a 15.919(2)
_cell_length_b 24.2481(16)
_cell_length_c 24.8093(16)
_cell_measurement_temperature 293(2)
_cell_volume 9198.6(14)
_computing_structure_refinement 'SHELXL-97 (Sheldrick, 1997)'
_diffrn_ambient_temperature 293(2)
_diffrn_measured_fraction_theta_full 0.996
_diffrn_measured_fraction_theta_max 0.996
_diffrn_radiation_monochromator graphite
_diffrn_radiation_type MoK\a
_diffrn_radiation_wavelength 0.71073
_diffrn_reflns_av_R_equivalents 0.0444
_diffrn_reflns_av_sigmaI/netI 0.1294
_diffrn_reflns_limit_h_max 18
_diffrn_reflns_limit_h_min 0
_diffrn_reflns_limit_k_max 28
_diffrn_reflns_limit_k_min 0
_diffrn_reflns_limit_l_max 28
_diffrn_reflns_limit_l_min -29
_diffrn_reflns_number 16740
_diffrn_reflns_theta_full 24.97
_diffrn_reflns_theta_max 24.97
_diffrn_reflns_theta_min 1.20
_diffrn_source 'fine-focus sealed tube'
_exptl_absorpt_coefficient_mu 0.515
_exptl_absorpt_correction_T_max 0.8820
_exptl_absorpt_correction_T_min 0.8403
_exptl_crystal_colour Red
_exptl_crystal_density_diffrn 1.454
_exptl_crystal_density_method 'not measured'
_exptl_crystal_description Block
_exptl_crystal_F_000 4096
_exptl_crystal_recrystallization_method Acetone-Ethanol
_exptl_crystal_size_max 0.35
_exptl_crystal_size_mid 0.30
_exptl_crystal_size_min 0.25
_refine_diff_density_max 2.082
_refine_diff_density_min -0.701
_refine_diff_density_rms 0.116
_refine_ls_extinction_method none
_refine_ls_goodness_of_fit_ref 1.017
_refine_ls_hydrogen_treatment mixed
_refine_ls_matrix_type full
_refine_ls_number_parameters 1139
_refine_ls_number_reflns 16099
_refine_ls_number_restraints 0
_refine_ls_restrained_S_all 1.017
_refine_ls_R_factor_all 0.1557
_refine_ls_R_factor_gt 0.0560
_refine_ls_shift/su_max 0.025
_refine_ls_shift/su_mean 0.000
_refine_ls_structure_factor_coef Fsqd
_refine_ls_weighting_details 'calc w=1/[\s^2^(Fo^2^)+(0.0942P)^2^+0.0000P] where P=(Fo^2^+2Fc^2^)/3'
_refine_ls_weighting_scheme calc
_refine_ls_wR_factor_gt 0.1441
_refine_ls_wR_factor_ref 0.1747
_reflns_number_gt 9287
_reflns_number_total 16099
_reflns_threshold_expression >2sigma(I)
_cod_data_source_file ic8009699_si_001_1.cif
_cod_data_source_block complex-1
_cod_original_cell_volume 9198.7(15)
_cod_original_sg_symbol_H-M 'P 21/a'
_cod_database_code 4306049

loop_
_symmetry_equiv_pos_as_xyz
'x, y, z'
'-x+1/2, y+1/2, -z'
'-x, -y, -z'
'x-1/2, -y-1/2, z'

loop_
_atom_site_label
_atom_site_type_symbol
_atom_site_fract_x
_atom_site_fract_y
_atom_site_fract_z
_atom_site_U_iso_or_equiv
_atom_site_adp_type
_atom_site_occupancy
_atom_site_symmetry_multiplicity
_atom_site_calc_flag
_atom_site_refinement_flags
_atom_site_disorder_assembly
_atom_site_disorder_group
Ru1 Ru 0.26861(3) -0.10334(2) 0.25920(2) 0.02711(14) Uani 1 1 d . . .
Ru2 Ru 0.25358(3) 0.42367(2) 0.23566(2) 0.02481(14) Uani 1 1 d . . .
P1 P 0.27015(11) -0.05535(7) 0.34553(7) 0.0300(4) Uani 1 1 d . . .
P2 P 0.27681(11) -0.15472(7) 0.17707(7) 0.0350(4) Uani 1 1 d . . .
P3 P 0.26513(10) 0.43484(7) 0.33383(7) 0.0282(4) Uani 1 1 d . . .
P4 P 0.24687(11) 0.41220(7) 0.13793(7) 0.0320(4) Uani 1 1 d . . .
P5 P 0.75985(15) 0.35189(11) 0.12429(10) 0.0614(6) Uani 1 1 d . . .
P6 P 0.20971(17) 0.73726(9) 0.49919(10) 0.0621(6) Uani 1 1 d . . .
F1 F 0.7994(4) 0.3235(3) 0.0811(3) 0.135(3) Uani 1 1 d . . .
F2 F 0.8457(4) 0.3404(3) 0.1729(3) 0.124(3) Uani 1 1 d . . .
F3 F 0.7163(4) 0.3805(3) 0.1665(3) 0.125(2) Uani 1 1 d . . .
F4 F 0.7213(4) 0.2960(3) 0.1379(3) 0.124(2) Uani 1 1 d . . .
F5 F 0.6741(3) 0.3632(3) 0.0761(3) 0.114(2) Uani 1 1 d . . .
F6 F 0.8010(4) 0.4077(3) 0.1105(3) 0.123(2) Uani 1 1 d . . .
F7 F 0.2237(7) 0.7994(3) 0.5015(3) 0.181(4) Uani 1 1 d . . .
F8 F 0.2401(8) 0.7409(3) 0.5635(3) 0.192(5) Uani 1 1 d . . .
F9 F 0.1200(6) 0.7503(7) 0.4955(6) 0.327(10) Uani 1 1 d . . .
F10 F 0.2024(9) 0.6756(3) 0.4982(4) 0.219(6) Uani 1 1 d . . .
F11 F 0.2989(5) 0.7236(6) 0.4996(5) 0.268(8) Uani 1 1 d . . .
F12 F 0.1836(6) 0.7321(4) 0.4357(3) 0.187(4) Uani 1 1 d . . .
N3 N 0.1747(3) -0.1609(2) 0.2700(2) 0.0351(13) Uani 1 1 d . . .
N2 N 0.3405(3) -0.1623(2) 0.3077(2) 0.0320(13) Uani 1 1 d . . .
N1 N 0.3938(3) -0.0736(2) 0.2708(2) 0.0306(12) Uani 1 1 d . . .
N6 N 0.1669(3) 0.3569(2) 0.2317(2) 0.0307(12) Uani 1 1 d . . .
N5 N 0.3325(3) 0.3573(2) 0.2548(2) 0.0266(12) Uani 1 1 d . . .
N4 N 0.3773(3) 0.4589(2) 0.2493(2) 0.0286(12) Uani 1 1 d . . .
O3 O 0.0852(3) -0.1628(2) 0.2483(2) 0.0507(13) Uani 1 1 d . . .
H1 H 0.0684 -0.1352 0.2293 0.076 Uiso 1 1 calc R . .
O2 O 0.4150(3) -0.02657(19) 0.2536(2) 0.0467(12) Uani 1 1 d . . .
O1 O 0.1685(4) -0.0131(2) 0.1826(2) 0.0681(17) Uani 1 1 d . . .
O6 O 0.0777(3) 0.3551(2) 0.2210(2) 0.0474(13) Uani 1 1 d . . .
H1A H 0.0577 0.3863 0.2144 0.071 Uiso 1 1 calc R . .
O5 O 0.3935(3) 0.51108(17) 0.24537(18) 0.0351(11) Uani 1 1 d . . .
O4 O 0.1395(3) 0.5254(2) 0.2074(2) 0.0565(14) Uani 1 1 d . . .
C17 C 0.1821(4) -0.0740(3) 0.3762(3) 0.0333(15) Uani 1 1 d . . .
C18 C 0.0987(4) -0.0730(3) 0.3411(3) 0.0428(18) Uani 1 1 d . . .
H18A H 0.0901 -0.0669 0.3029 0.051 Uiso 1 1 calc R . .
C19 C 0.0268(5) -0.0809(3) 0.3617(3) 0.056(2) Uani 1 1 d . . .
H19 H -0.0295 -0.0787 0.3376 0.067 Uiso 1 1 calc R . .
C20 C 0.0388(6) -0.0921(4) 0.4175(4) 0.063(2) Uani 1 1 d . . .
H20A H -0.0091 -0.0990 0.4310 0.075 Uiso 1 1 calc R . .
C21 C 0.1223(5) -0.0931(3) 0.4536(4) 0.059(2) Uani 1 1 d . . .
H21 H 0.1305 -0.1002 0.4916 0.071 Uiso 1 1 calc R . .
C22 C 0.1930(5) -0.0837(3) 0.4337(3) 0.053(2) Uani 1 1 d . . .
H22 H 0.2489 -0.0838 0.4584 0.064 Uiso 1 1 calc R . .
C23 C 0.3723(4) -0.0656(3) 0.4006(3) 0.0349(16) Uani 1 1 d . . .
C24 C 0.4386(5) -0.0266(4) 0.4076(3) 0.055(2) Uani 1 1 d . . .
H24 H 0.4297 0.0058 0.3868 0.065 Uiso 1 1 calc R . .
C25 C 0.5192(6) -0.0375(5) 0.4470(4) 0.080(3) Uani 1 1 d . . .
H25 H 0.5640 -0.0119 0.4512 0.096 Uiso 1 1 calc R . .
C26 C 0.5343(6) -0.0828(5) 0.4785(4) 0.077(3) Uani 1 1 d . . .
H26 H 0.5879 -0.0881 0.5050 0.092 Uiso 1 1 calc R . .
C27 C 0.4698(6) -0.1211(4) 0.4710(3) 0.066(3) Uani 1 1 d . . .
H27 H 0.4804 -0.1533 0.4922 0.079 Uiso 1 1 calc R . .
C28 C 0.3889(5) -0.1136(3) 0.4329(3) 0.051(2) Uani 1 1 d . . .
H28 H 0.3458 -0.1405 0.4287 0.061 Uiso 1 1 calc R . .
C11 C 0.2610(4) 0.0201(3) 0.3435(3) 0.0343(15) Uani 1 1 d . . .
C12 C 0.2796(4) 0.0511(3) 0.3009(3) 0.0389(17) Uani 1 1 d . . .
H12 H 0.2948 0.0332 0.2718 0.047 Uiso 1 1 calc R . .
C13 C 0.2755(5) 0.1081(3) 0.3015(3) 0.0483(19) Uani 1 1 d . . .
H13 H 0.2863 0.1285 0.2723 0.058 Uiso 1 1 calc R . .
C14 C 0.2559(5) 0.1344(3) 0.3449(3) 0.050(2) Uani 1 1 d . . .
H14 H 0.2547 0.1727 0.3458 0.060 Uiso 1 1 calc R . .
C15 C 0.2377(5) 0.1047(3) 0.3874(3) 0.055(2) Uani 1 1 d . . .
H15 H 0.2247 0.1230 0.4170 0.066 Uiso 1 1 calc R . .
C16 C 0.2385(5) 0.0473(3) 0.3865(3) 0.0471(19) Uani 1 1 d . . .
H16 H 0.2240 0.0274 0.4146 0.057 Uiso 1 1 calc R . .
C29 C 0.1831(5) -0.1522(3) 0.1144(3) 0.0423(18) Uani 1 1 d . . .
C30 C 0.1936(6) -0.1610(5) 0.0622(4) 0.089(4) Uani 1 1 d . . .
H30 H 0.2495 -0.1647 0.0578 0.107 Uiso 1 1 calc R . .
C31 C 0.1225(7) -0.1643(6) 0.0166(4) 0.107(4) Uani 1 1 d . . .
H31 H 0.1311 -0.1707 -0.0184 0.128 Uiso 1 1 calc R . .
C32 C 0.0399(7) -0.1587(4) 0.0205(4) 0.080(3) Uani 1 1 d . . .
H32 H -0.0075 -0.1609 -0.0113 0.097 Uiso 1 1 calc R . .
C33 C 0.0277(6) -0.1500(5) 0.0708(4) 0.088(3) Uani 1 1 d . . .
H33 H -0.0287 -0.1463 0.0743 0.106 Uiso 1 1 calc R . .
C34 C 0.1005(6) -0.1465(4) 0.1188(4) 0.080(3) Uani 1 1 d . . .
H34 H 0.0916 -0.1402 0.1537 0.097 Uiso 1 1 calc R . .
C35 C 0.3678(4) -0.1369(3) 0.1486(3) 0.0460(19) Uani 1 1 d . . .
C36 C 0.3813(5) -0.0819(4) 0.1400(3) 0.056(2) Uani 1 1 d . . .
H36 H 0.3482 -0.0553 0.1518 0.067 Uiso 1 1 calc R . .
C37 C 0.4440(7) -0.0658(5) 0.1139(4) 0.087(3) Uani 1 1 d . . .
H37 H 0.4527 -0.0284 0.1086 0.105 Uiso 1 1 calc R . .
C38 C 0.4931(6) -0.1038(6) 0.0958(4) 0.092(4) Uani 1 1 d . . .
H38 H 0.5353 -0.0928 0.0786 0.110 Uiso 1 1 calc R . .
C39 C 0.4787(7) -0.1586(6) 0.1035(4) 0.096(4) Uani 1 1 d . . .
H39 H 0.5115 -0.1848 0.0909 0.116 Uiso 1 1 calc R . .
C40 C 0.4166(6) -0.1761(4) 0.1295(4) 0.067(3) Uani 1 1 d . . .
H40 H 0.4078 -0.2135 0.1341 0.081 Uiso 1 1 calc R . .
C41 C 0.2878(5) -0.2287(3) 0.1918(3) 0.0402(17) Uani 1 1 d . . .
C42 C 0.2170(5) -0.2636(3) 0.1768(3) 0.055(2) Uani 1 1 d . . .
H42 H 0.1625 -0.2499 0.1572 0.066 Uiso 1 1 calc R . .
C43 C 0.2267(6) -0.3196(4) 0.1908(4) 0.070(3) Uani 1 1 d . . .
H43 H 0.1782 -0.3427 0.1808 0.084 Uiso 1 1 calc R . .
C44 C 0.3060(6) -0.3408(3) 0.2189(4) 0.065(2) Uani 1 1 d . . .
H44 H 0.3119 -0.3783 0.2272 0.078 Uiso 1 1 calc R . .
C45 C 0.3771(6) -0.3067(3) 0.2349(3) 0.059(2) Uani 1 1 d . . .
H45 H 0.4311 -0.3208 0.2547 0.070 Uiso 1 1 calc R . .
C46 C 0.3688(5) -0.2512(3) 0.2217(3) 0.0465(19) Uani 1 1 d . . .
H46 H 0.4175 -0.2283 0.2328 0.056 Uiso 1 1 calc R . .
C10 C 0.1459(6) -0.2499(3) 0.3094(4) 0.073(3) Uani 1 1 d . . .
H10A H 0.1091 -0.2366 0.3314 0.088 Uiso 1 1 calc R . .
H10B H 0.1810 -0.2799 0.3288 0.088 Uiso 1 1 calc R . .
H10C H 0.1102 -0.2626 0.2737 0.088 Uiso 1 1 calc R . .
C9 C 0.2049(5) -0.2037(3) 0.3006(3) 0.0393(17) Uani 1 1 d . . .
C8 C 0.2998(4) -0.2059(3) 0.3239(3) 0.0369(16) Uani 1 1 d . . .
C7 C 0.3500(6) -0.2444(3) 0.3598(3) 0.052(2) Uani 1 1 d . . .
H7 H 0.3236 -0.2740 0.3725 0.062 Uiso 1 1 calc R . .
C6 C 0.4390(6) -0.2385(3) 0.3766(3) 0.056(2) Uani 1 1 d . . .
H6 H 0.4728 -0.2644 0.4007 0.067 Uiso 1 1 calc R . .
C5 C 0.4797(5) -0.1947(3) 0.3584(3) 0.0456(19) Uani 1 1 d . . .
H5 H 0.5403 -0.1913 0.3695 0.055 Uiso 1 1 calc R . .
C4 C 0.4280(4) -0.1560(3) 0.3232(3) 0.0327(15) Uani 1 1 d . . .
C3 C 0.4566(4) -0.1065(3) 0.3003(3) 0.0383(16) Uani 1 1 d . . .
C2 C 0.5503(5) -0.0917(4) 0.3110(4) 0.063(2) Uani 1 1 d . . .
H2A H 0.5634 -0.0864 0.2758 0.076 Uiso 1 1 calc R . .
H2B H 0.5860 -0.1208 0.3315 0.076 Uiso 1 1 calc R . .
H2C H 0.5619 -0.0582 0.3324 0.076 Uiso 1 1 calc R . .
C1 C 0.2041(5) -0.0471(3) 0.2122(3) 0.0405(17) Uani 1 1 d . . .
C63 C 0.1717(4) 0.4058(3) 0.3526(3) 0.0310(15) Uani 1 1 d . . .
C64 C 0.0907(4) 0.4284(3) 0.3256(3) 0.0435(18) Uani 1 1 d . . .
H64 H 0.0874 0.4566 0.2997 0.052 Uiso 1 1 calc R . .
C65 C 0.0159(5) 0.4099(3) 0.3361(3) 0.052(2) Uani 1 1 d . . .
H65 H -0.0376 0.4258 0.3178 0.063 Uiso 1 1 calc R . .
C66 C 0.0194(5) 0.3681(4) 0.3736(4) 0.063(2) Uani 1 1 d . . .
H66 H -0.0317 0.3551 0.3803 0.075 Uiso 1 1 calc R . .
C67 C 0.0977(6) 0.3456(4) 0.4011(4) 0.082(3) Uani 1 1 d . . .
H67 H 0.0996 0.3171 0.4265 0.099 Uiso 1 1 calc R . .
C68 C 0.1759(5) 0.3645(3) 0.3918(4) 0.061(2) Uani 1 1 d . . .
H68 H 0.2295 0.3496 0.4116 0.073 Uiso 1 1 calc R . .
C69 C 0.3664(4) 0.4064(3) 0.3798(3) 0.0342(16) Uani 1 1 d . . .
C70 C 0.4352(5) 0.4416(4) 0.4019(3) 0.053(2) Uani 1 1 d . . .
H70 H 0.4281 0.4793 0.3954 0.064 Uiso 1 1 calc R . .
C71 C 0.5159(6) 0.4211(5) 0.4343(4) 0.074(3) Uani 1 1 d . . .
H71 H 0.5622 0.4450 0.4491 0.089 Uiso 1 1 calc R . .
C72 C 0.5258(6) 0.3656(5) 0.4439(4) 0.080(3) Uani 1 1 d . . .
H72 H 0.5792 0.3520 0.4653 0.096 Uiso 1 1 calc R . .
C73 C 0.4566(6) 0.3289(4) 0.4219(4) 0.069(3) Uani 1 1 d . . .
H73 H 0.4633 0.2912 0.4290 0.083 Uiso 1 1 calc R . .
C74 C 0.3788(5) 0.3500(3) 0.3897(3) 0.0429(18) Uani 1 1 d . . .
H74 H 0.3330 0.3259 0.3740 0.051 Uiso 1 1 calc R . .
C57 C 0.2669(4) 0.5052(3) 0.3604(3) 0.0329(15) Uani 1 1 d . . .
C58 C 0.2522(5) 0.5144(3) 0.4128(3) 0.0461(18) Uani 1 1 d . . .
H58 H 0.2367 0.4850 0.4322 0.055 Uiso 1 1 calc R . .
C59 C 0.2605(5) 0.5662(3) 0.4359(3) 0.057(2) Uani 1 1 d . . .
H59 H 0.2523 0.5713 0.4712 0.069 Uiso 1 1 calc R . .
C60 C 0.2805(5) 0.6105(3) 0.4078(4) 0.057(2) Uani 1 1 d . . .
H60 H 0.2841 0.6458 0.4230 0.069 Uiso 1 1 calc R . .
C61 C 0.2951(5) 0.6016(3) 0.3566(3) 0.0466(19) Uani 1 1 d . . .
H61 H 0.3094 0.6313 0.3371 0.056 Uiso 1 1 calc R . .
C62 C 0.2890(4) 0.5493(3) 0.3332(3) 0.0383(17) Uani 1 1 d . . .
H62 H 0.3001 0.5443 0.2986 0.046 Uiso 1 1 calc R . .
C81 C 0.3441(4) 0.3763(3) 0.1310(3) 0.0348(16) Uani 1 1 d . . .
C82 C 0.3540(5) 0.3197(3) 0.1372(3) 0.0451(18) Uani 1 1 d . . .
H82 H 0.3081 0.2985 0.1422 0.054 Uiso 1 1 calc R . .
C83 C 0.4318(5) 0.2945(4) 0.1360(3) 0.054(2) Uani 1 1 d . . .
H83 H 0.4369 0.2563 0.1384 0.065 Uiso 1 1 calc R . .
C84 C 0.5018(5) 0.3262(4) 0.1311(3) 0.064(3) Uani 1 1 d . . .
H84 H 0.5545 0.3097 0.1310 0.077 Uiso 1 1 calc R . .
C85 C 0.4922(5) 0.3821(4) 0.1265(3) 0.059(2) Uani 1 1 d . . .
H85 H 0.5390 0.4036 0.1235 0.071 Uiso 1 1 calc R . .
C86 C 0.4151(5) 0.4072(3) 0.1263(3) 0.050(2) Uani 1 1 d . . .
H86 H 0.4102 0.4453 0.1229 0.060 Uiso 1 1 calc R . .
C75 C 0.2436(5) 0.4743(3) 0.0958(3) 0.0420(17) Uani 1 1 d . . .
C76 C 0.2168(7) 0.4695(4) 0.0373(3) 0.076(3) Uani 1 1 d . . .
H76 H 0.1984 0.4359 0.0199 0.092 Uiso 1 1 calc R . .
C77 C 0.2191(9) 0.5176(5) 0.0057(4) 0.110(4) Uani 1 1 d . . .
H77 H 0.2021 0.5149 -0.0333 0.132 Uiso 1 1 calc R . .
C78 C 0.2448(7) 0.5679(4) 0.0293(4) 0.088(3) Uani 1 1 d . . .
H78 H 0.2458 0.5987 0.0071 0.105 Uiso 1 1 calc R . .
C79 C 0.2690(6) 0.5717(4) 0.0867(4) 0.069(3) Uani 1 1 d . . .
H79 H 0.2854 0.6057 0.1038 0.083 Uiso 1 1 calc R . .
C80 C 0.2693(5) 0.5250(3) 0.1198(3) 0.0502(19) Uani 1 1 d . . .
H80 H 0.2871 0.5281 0.1587 0.060 Uiso 1 1 calc R . .
C87 C 0.1511(4) 0.3749(3) 0.0976(3) 0.0423(17) Uani 1 1 d . . .
C88 C 0.0705(5) 0.3962(4) 0.0972(3) 0.066(3) Uani 1 1 d . . .
H88 H 0.0688 0.4283 0.1174 0.079 Uiso 1 1 calc R . .
C89 C -0.0064(6) 0.3727(6) 0.0687(4) 0.093(4) Uani 1 1 d . . .
H89 H -0.0592 0.3896 0.0678 0.112 Uiso 1 1 calc R . .
C90 C -0.0055(7) 0.3240(6) 0.0415(5) 0.098(4) Uani 1 1 d . . .
H90 H -0.0579 0.3065 0.0238 0.118 Uiso 1 1 calc R . .
C91 C 0.0722(8) 0.3006(5) 0.0400(4) 0.098(4) Uani 1 1 d . . .
H91 H 0.0725 0.2675 0.0212 0.117 Uiso 1 1 calc R . .
C92 C 0.1518(6) 0.3271(4) 0.0672(4) 0.071(3) Uani 1 1 d . . .
H92 H 0.2045 0.3124 0.0646 0.085 Uiso 1 1 calc R . .
C56 C 0.1505(5) 0.2562(3) 0.2437(4) 0.056(2) Uani 1 1 d . . .
H56A H 0.1500 0.2486 0.2816 0.068 Uiso 1 1 calc R . .
H56B H 0.1773 0.2260 0.2297 0.068 Uiso 1 1 calc R . .
H56C H 0.0916 0.2609 0.2207 0.068 Uiso 1 1 calc R . .
C55 C 0.2017(4) 0.3081(3) 0.2424(3) 0.0340(16) Uani 1 1 d . . .
C54 C 0.2970(4) 0.3070(3) 0.2555(3) 0.0327(15) Uani 1 1 d . . .
C53 C 0.3516(5) 0.2614(3) 0.2685(3) 0.0419(18) Uani 1 1 d . . .
H53 H 0.3283 0.2262 0.2682 0.050 Uiso 1 1 calc R . .
C52 C 0.4412(5) 0.2690(3) 0.2818(3) 0.0484(19) Uani 1 1 d . . .
H52 H 0.4786 0.2389 0.2918 0.058 Uiso 1 1 calc R . .
C51 C 0.4751(4) 0.3211(3) 0.2803(3) 0.0401(17) Uani 1 1 d . . .
H51 H 0.5353 0.3261 0.2886 0.048 Uiso 1 1 calc R . .
C50 C 0.4193(4) 0.3661(3) 0.2664(2) 0.0297(14) Uani 1 1 d . . .
C49 C 0.4423(4) 0.4232(3) 0.2623(3) 0.0299(14) Uani 1 1 d . . .
C48 C 0.5353(4) 0.4422(3) 0.2724(3) 0.050(2) Uani 1 1 d . . .
H48A H 0.5382 0.4696 0.2450 0.060 Uiso 1 1 calc R . .
H48B H 0.5715 0.4114 0.2693 0.060 Uiso 1 1 calc R . .
H48C H 0.5555 0.4578 0.3093 0.060 Uiso 1 1 calc R . .
C47 C 0.1817(4) 0.4870(3) 0.2183(3) 0.0349(16) Uani 1 1 d . . .
O1W O 0.9732(3) 0.4451(2) 0.1922(2) 0.0580(14) Uani 1 1 d . . .
O2W O 0.4970(3) 0.5734(2) 0.1983(2) 0.0626(15) Uani 1 1 d . . .

loop_
_atom_site_aniso_label
_atom_site_aniso_U_11
_atom_site_aniso_U_22
_atom_site_aniso_U_33
_atom_site_aniso_U_23
_atom_site_aniso_U_13
_atom_site_aniso_U_12
Ru1 0.0249(3) 0.0268(3) 0.0309(3) -0.0011(2) 0.0098(2) -0.0019(2)
Ru2 0.0209(3) 0.0250(3) 0.0289(3) 0.0007(2) 0.0076(2) 0.0005(2)
P1 0.0292(9) 0.0294(9) 0.0325(10) -0.0002(7) 0.0103(8) 0.0024(7)
P2 0.0333(10) 0.0388(10) 0.0331(10) -0.0062(8) 0.0095(8) -0.0011(8)
P3 0.0261(9) 0.0289(9) 0.0294(9) 0.0017(7) 0.0074(7) 0.0015(7)
P4 0.0277(9) 0.0386(10) 0.0303(9) -0.0004(8) 0.0090(7) -0.0005(7)
P5 0.0455(13) 0.0784(17) 0.0624(15) 0.0154(12) 0.0184(11) -0.0030(11)
P6 0.0752(17) 0.0473(14) 0.0590(15) -0.0142(11) 0.0106(12) 0.0070(12)
F1 0.100(5) 0.188(7) 0.139(6) -0.034(5) 0.072(5) -0.002(5)
F2 0.069(4) 0.176(7) 0.104(5) 0.055(5) -0.014(4) -0.001(4)
F3 0.126(5) 0.160(7) 0.098(5) -0.022(4) 0.046(4) 0.025(5)
F4 0.102(5) 0.094(5) 0.189(7) 0.028(5) 0.062(5) -0.018(4)
F5 0.058(3) 0.182(7) 0.092(4) 0.027(4) 0.004(3) 0.006(4)
F6 0.104(5) 0.108(5) 0.147(6) 0.056(4) 0.019(4) -0.032(4)
F7 0.286(11) 0.066(4) 0.130(7) 0.013(4) -0.042(7) -0.016(6)
F8 0.380(14) 0.122(6) 0.058(4) -0.003(4) 0.033(6) -0.050(8)
F9 0.096(7) 0.51(2) 0.406(19) -0.307(17) 0.115(9) -0.062(10)
F10 0.432(18) 0.072(5) 0.151(8) -0.011(5) 0.081(10) -0.067(8)
F11 0.085(6) 0.350(17) 0.341(16) -0.201(14) 0.015(8) 0.020(8)
F12 0.221(10) 0.230(10) 0.070(5) -0.021(5) -0.024(5) 0.043(8)
N3 0.027(3) 0.036(3) 0.047(4) -0.004(3) 0.019(3) -0.005(3)
N2 0.030(3) 0.032(3) 0.034(3) -0.001(2) 0.011(3) 0.001(2)
N1 0.027(3) 0.031(3) 0.037(3) -0.008(3) 0.014(2) -0.003(2)
N6 0.022(3) 0.034(3) 0.038(3) 0.001(2) 0.012(2) 0.002(2)
N5 0.024(3) 0.027(3) 0.030(3) -0.002(2) 0.010(2) -0.001(2)
N4 0.027(3) 0.027(3) 0.033(3) -0.002(2) 0.011(2) -0.005(2)
O3 0.026(3) 0.055(3) 0.069(4) 0.002(3) 0.011(3) -0.007(2)
O2 0.051(3) 0.039(3) 0.057(3) 0.001(2) 0.027(3) -0.012(2)
O1 0.074(4) 0.056(4) 0.061(4) 0.016(3) -0.003(3) 0.009(3)
O6 0.022(2) 0.048(3) 0.072(4) -0.003(3) 0.013(2) -0.002(2)
O5 0.035(3) 0.026(2) 0.048(3) 0.003(2) 0.016(2) -0.005(2)
O4 0.049(3) 0.050(3) 0.071(4) 0.008(3) 0.016(3) 0.022(3)
C17 0.033(4) 0.035(4) 0.033(4) 0.003(3) 0.012(3) -0.003(3)
C18 0.042(4) 0.044(4) 0.048(5) 0.001(4) 0.022(4) 0.007(3)
C19 0.035(4) 0.074(6) 0.061(6) -0.002(5) 0.018(4) 0.005(4)
C20 0.056(6) 0.072(6) 0.073(6) 0.010(5) 0.039(5) -0.001(4)
C21 0.060(6) 0.070(6) 0.059(5) 0.023(4) 0.035(5) 0.012(4)
C22 0.047(5) 0.073(6) 0.041(5) 0.014(4) 0.013(4) -0.002(4)
C23 0.033(4) 0.038(4) 0.031(4) -0.005(3) 0.005(3) 0.005(3)
C24 0.034(4) 0.079(6) 0.049(5) -0.006(4) 0.008(4) -0.001(4)
C25 0.046(6) 0.115(9) 0.072(7) -0.033(7) 0.007(5) -0.008(6)
C26 0.058(6) 0.110(9) 0.049(6) -0.011(6) -0.006(5) 0.027(6)
C27 0.070(6) 0.072(6) 0.048(5) 0.008(5) 0.005(5) 0.034(5)
C28 0.058(5) 0.053(5) 0.041(4) -0.002(4) 0.015(4) 0.019(4)
C11 0.030(4) 0.032(4) 0.041(4) 0.000(3) 0.009(3) -0.002(3)
C12 0.042(4) 0.036(4) 0.043(4) -0.006(3) 0.019(3) -0.003(3)
C13 0.063(5) 0.026(4) 0.057(5) -0.005(3) 0.017(4) -0.011(4)
C14 0.055(5) 0.023(4) 0.068(6) 0.003(4) 0.009(4) 0.002(3)
C15 0.069(6) 0.038(5) 0.062(5) -0.016(4) 0.025(4) 0.008(4)
C16 0.065(5) 0.041(4) 0.044(5) -0.006(4) 0.031(4) -0.002(4)
C29 0.042(4) 0.046(4) 0.037(4) -0.008(3) 0.007(3) -0.007(3)
C30 0.048(6) 0.175(12) 0.041(6) -0.006(6) 0.005(5) -0.005(6)
C31 0.069(7) 0.208(14) 0.038(6) -0.009(7) 0.006(5) -0.018(8)
C32 0.070(7) 0.120(9) 0.037(6) -0.007(5) -0.009(5) -0.003(6)
C33 0.034(5) 0.135(10) 0.082(8) -0.020(7) -0.006(5) 0.003(5)
C34 0.050(6) 0.127(9) 0.058(6) -0.027(6) 0.005(5) 0.012(6)
C35 0.031(4) 0.075(6) 0.034(4) -0.009(4) 0.012(3) -0.003(4)
C36 0.058(5) 0.065(6) 0.050(5) -0.013(4) 0.024(4) -0.023(4)
C37 0.092(8) 0.123(9) 0.055(6) -0.020(6) 0.034(6) -0.052(7)
C38 0.064(7) 0.160(12) 0.067(7) -0.017(8) 0.042(5) -0.034(8)
C39 0.070(7) 0.156(12) 0.078(8) -0.009(8) 0.045(6) 0.010(8)
C40 0.064(6) 0.084(7) 0.064(6) -0.011(5) 0.034(5) -0.002(5)
C41 0.041(4) 0.039(4) 0.043(4) -0.011(3) 0.016(3) 0.004(3)
C42 0.054(5) 0.046(5) 0.064(5) 0.004(4) 0.016(4) 0.002(4)
C43 0.068(6) 0.051(5) 0.085(7) -0.003(5) 0.010(5) -0.009(5)
C44 0.092(7) 0.037(5) 0.069(6) 0.000(4) 0.028(6) 0.016(5)
C45 0.053(5) 0.056(6) 0.065(6) -0.004(4) 0.013(4) 0.018(4)
C46 0.038(4) 0.048(5) 0.053(5) -0.010(4) 0.012(4) 0.007(4)
C10 0.081(7) 0.046(5) 0.105(8) 0.003(5) 0.046(6) -0.019(5)
C9 0.044(4) 0.035(4) 0.049(4) -0.004(3) 0.029(4) -0.010(3)
C8 0.042(4) 0.032(4) 0.039(4) 0.001(3) 0.015(3) 0.001(3)
C7 0.081(6) 0.035(4) 0.043(5) 0.002(4) 0.024(4) 0.008(4)
C6 0.066(6) 0.049(5) 0.051(5) 0.010(4) 0.014(4) 0.030(4)
C5 0.037(4) 0.056(5) 0.043(4) -0.008(4) 0.010(3) 0.017(4)
C4 0.032(4) 0.039(4) 0.030(4) -0.007(3) 0.013(3) 0.007(3)
C3 0.027(4) 0.052(5) 0.040(4) -0.008(3) 0.015(3) -0.003(3)
C2 0.033(4) 0.078(6) 0.079(6) -0.016(5) 0.015(4) -0.012(4)
C1 0.043(4) 0.038(4) 0.039(4) -0.006(4) 0.009(3) -0.005(4)
C63 0.029(4) 0.035(4) 0.031(4) -0.002(3) 0.011(3) -0.002(3)
C64 0.035(4) 0.045(4) 0.051(5) 0.006(4) 0.015(3) 0.007(3)
C65 0.031(4) 0.069(6) 0.058(5) 0.002(4) 0.014(4) 0.006(4)
C66 0.038(5) 0.080(6) 0.080(6) 0.004(5) 0.031(4) 0.003(4)
C67 0.068(7) 0.092(7) 0.103(8) 0.049(6) 0.051(6) 0.009(6)
C68 0.041(5) 0.073(6) 0.077(6) 0.037(5) 0.030(4) 0.013(4)
C69 0.028(4) 0.046(4) 0.029(4) 0.002(3) 0.008(3) 0.005(3)
C70 0.037(4) 0.068(5) 0.051(5) 0.003(4) 0.008(4) 0.002(4)
C71 0.040(5) 0.100(8) 0.075(7) 0.017(6) 0.003(5) 0.002(5)
C72 0.049(6) 0.135(10) 0.052(6) 0.023(6) 0.008(5) 0.040(6)
C73 0.069(6) 0.075(6) 0.065(6) 0.023(5) 0.021(5) 0.032(5)
C74 0.041(4) 0.050(5) 0.039(4) 0.013(3) 0.013(3) 0.012(3)
C57 0.032(4) 0.031(4) 0.035(4) -0.003(3) 0.008(3) 0.004(3)
C58 0.059(5) 0.044(4) 0.037(4) -0.003(3) 0.016(4) 0.000(4)
C59 0.069(6) 0.058(6) 0.045(5) -0.021(4) 0.018(4) 0.001(4)
C60 0.063(5) 0.037(5) 0.075(6) -0.025(4) 0.025(5) -0.001(4)
C61 0.047(4) 0.033(4) 0.064(5) -0.002(4) 0.021(4) -0.011(3)
C62 0.045(4) 0.030(4) 0.046(4) -0.006(3) 0.022(3) 0.000(3)
C81 0.033(4) 0.049(4) 0.026(4) -0.006(3) 0.015(3) 0.001(3)
C82 0.044(4) 0.058(5) 0.037(4) -0.009(4) 0.017(3) 0.010(4)
C83 0.061(5) 0.064(5) 0.036(4) -0.001(4) 0.013(4) 0.018(4)
C84 0.041(5) 0.109(8) 0.045(5) 0.008(5) 0.018(4) 0.024(5)
C85 0.035(4) 0.082(7) 0.063(6) -0.001(5) 0.020(4) 0.002(4)
C86 0.047(5) 0.059(5) 0.045(5) -0.002(4) 0.017(4) -0.004(4)
C75 0.041(4) 0.048(5) 0.038(4) 0.005(3) 0.014(3) 0.002(3)
C76 0.113(8) 0.063(6) 0.042(5) 0.006(4) 0.003(5) -0.008(6)
C77 0.179(13) 0.106(9) 0.036(6) 0.016(6) 0.015(7) -0.020(9)
C78 0.126(10) 0.061(7) 0.067(7) 0.028(6) 0.012(6) -0.011(6)
C79 0.089(7) 0.054(6) 0.064(6) 0.015(5) 0.019(5) -0.010(5)
C80 0.056(5) 0.047(5) 0.049(5) 0.009(4) 0.018(4) -0.002(4)
C87 0.039(4) 0.057(5) 0.028(4) -0.001(3) 0.005(3) -0.005(4)
C88 0.037(5) 0.107(7) 0.053(5) -0.030(5) 0.010(4) 0.000(5)
C89 0.043(6) 0.163(12) 0.068(7) -0.037(8) 0.003(5) -0.007(6)
C90 0.065(7) 0.145(12) 0.072(8) 0.010(8) 0.000(6) -0.049(8)
C91 0.096(9) 0.084(8) 0.088(8) -0.022(6) -0.014(7) -0.028(7)
C92 0.060(6) 0.063(6) 0.072(6) -0.008(5) -0.008(5) -0.007(5)
C56 0.048(5) 0.041(5) 0.084(6) 0.001(4) 0.025(4) -0.013(4)
C55 0.039(4) 0.034(4) 0.033(4) -0.006(3) 0.016(3) -0.006(3)
C54 0.040(4) 0.028(4) 0.033(4) 0.004(3) 0.016(3) 0.001(3)
C53 0.041(4) 0.030(4) 0.059(5) 0.004(3) 0.021(4) 0.004(3)
C52 0.053(5) 0.039(4) 0.057(5) 0.014(4) 0.023(4) 0.016(4)
C51 0.030(4) 0.042(4) 0.049(4) 0.006(3) 0.012(3) 0.010(3)
C50 0.029(4) 0.033(4) 0.027(3) 0.003(3) 0.009(3) 0.002(3)
C49 0.017(3) 0.042(4) 0.031(4) 0.001(3) 0.006(3) -0.003(3)
C48 0.032(4) 0.053(5) 0.062(5) 0.004(4) 0.009(4) 0.002(3)
C47 0.030(4) 0.038(4) 0.038(4) 0.000(3) 0.011(3) 0.003(3)
O1W 0.045(3) 0.059(3) 0.069(4) -0.008(3) 0.014(3) 0.013(3)
O2W 0.054(3) 0.065(4) 0.068(4) 0.001(3) 0.014(3) -0.020(3)

loop_
_atom_type_symbol
_atom_type_description
_atom_type_scat_dispersion_real
_atom_type_scat_dispersion_imag
_atom_type_scat_source
C C 0.0033 0.0016 'International Tables Vol C Tables 4.2.6.8 and 6.1.1.4'
H H 0.0000 0.0000 'International Tables Vol C Tables 4.2.6.8 and 6.1.1.4'
O O 0.0106 0.0060 'International Tables Vol C Tables 4.2.6.8 and 6.1.1.4'
N N 0.0061 0.0033 'International Tables Vol C Tables 4.2.6.8 and 6.1.1.4'
F F 0.0171 0.0103 'International Tables Vol C Tables 4.2.6.8 and 6.1.1.4'
P P 0.1023 0.0942 'International Tables Vol C Tables 4.2.6.8 and 6.1.1.4'
Ru Ru -1.2594 0.8363 'International Tables Vol C Tables 4.2.6.8 and 6.1.1.4'

loop_
_geom_angle_atom_site_label_1
_geom_angle_atom_site_label_2
_geom_angle_atom_site_label_3
_geom_angle
_geom_angle_site_symmetry_1
_geom_angle_site_symmetry_3
_geom_angle_publ_flag
C1 Ru1 N2 177.9(3) . . ?
C1 Ru1 N1 99.9(3) . . ?
N2 Ru1 N1 78.3(2) . . ?
C1 Ru1 N3 105.8(3) . . ?
N2 Ru1 N3 76.0(2) . . ?
N1 Ru1 N3 154.4(2) . . ?
C1 Ru1 P2 90.0(2) . . ?
N2 Ru1 P2 89.02(15) . . ?
N1 Ru1 P2 91.22(14) . . ?
N3 Ru1 P2 88.44(15) . . ?
C1 Ru1 P1 93.9(2) . . ?
N2 Ru1 P1 87.04(15) . . ?
N1 Ru1 P1 86.39(14) . . ?
N3 Ru1 P1 92.19(15) . . ?
P2 Ru1 P1 175.74(6) . . ?
C47 Ru2 N5 178.7(3) . . ?
C47 Ru2 N4 100.9(2) . . ?
N5 Ru2 N4 77.90(19) . . ?
C47 Ru2 N6 105.4(2) . . ?
N5 Ru2 N6 75.86(19) . . ?
N4 Ru2 N6 153.8(2) . . ?
C47 Ru2 P3 90.6(2) . . ?
N5 Ru2 P3 89.11(14) . . ?
N4 Ru2 P3 89.22(14) . . ?
N6 Ru2 P3 89.89(14) . . ?
C47 Ru2 P4 90.6(2) . . ?
N5 Ru2 P4 89.72(14) . . ?
N4 Ru2 P4 89.23(14) . . ?
N6 Ru2 P4 91.12(15) . . ?
P3 Ru2 P4 178.22(6) . . ?
C23 P1 C17 106.3(3) . . ?
C23 P1 C11 101.7(3) . . ?
C17 P1 C11 101.2(3) . . ?
C23 P1 Ru1 112.5(2) . . ?
C17 P1 Ru1 115.3(2) . . ?
C11 P1 Ru1 118.2(2) . . ?
C41 P2 C35 105.5(3) . . ?
C41 P2 C29 102.3(3) . . ?
C35 P2 C29 102.1(3) . . ?
C41 P2 Ru1 111.1(2) . . ?
C35 P2 Ru1 115.9(2) . . ?
C29 P2 Ru1 118.3(2) . . ?
C63 P3 C57 101.6(3) . . ?
C63 P3 C69 109.6(3) . . ?
C57 P3 C69 101.8(3) . . ?
C63 P3 Ru2 112.2(2) . . ?
C57 P3 Ru2 117.3(2) . . ?
C69 P3 Ru2 113.2(2) . . ?
C87 P4 C81 108.4(3) . . ?
C87 P4 C75 102.1(3) . . ?
C81 P4 C75 103.3(3) . . ?
C87 P4 Ru2 114.0(2) . . ?
C81 P4 Ru2 110.3(2) . . ?
C75 P4 Ru2 117.8(2) . . ?
F1 P5 F4 91.3(4) . . ?
F1 P5 F3 177.9(4) . . ?
F4 P5 F3 88.1(4) . . ?
F1 P5 F5 89.2(4) . . ?
F4 P5 F5 90.3(4) . . ?
F3 P5 F5 88.7(4) . . ?
F1 P5 F2 91.1(4) . . ?
F4 P5 F2 89.5(4) . . ?
F3 P5 F2 91.0(4) . . ?
F5 P5 F2 179.7(4) . . ?
F1 P5 F6 87.6(4) . . ?
F4 P5 F6 178.6(4) . . ?
F3 P5 F6 93.0(4) . . ?
F5 P5 F6 90.6(4) . . ?
F2 P5 F6 89.6(4) . . ?
F9 P6 F11 176.8(7) . . ?
F9 P6 F10 98.4(8) . . ?
F11 P6 F10 81.1(7) . . ?
F9 P6 F12 88.3(7) . . ?
F11 P6 F12 88.4(6) . . ?
F10 P6 F12 84.4(5) . . ?
F9 P6 F7 85.3(7) . . ?
F11 P6 F7 95.4(7) . . ?
F10 P6 F7 176.2(7) . . ?
F12 P6 F7 96.7(5) . . ?
F9 P6 F8 94.3(7) . . ?
F11 P6 F8 88.9(7) . . ?
F10 P6 F8 94.3(5) . . ?
F12 P6 F8 177.2(6) . . ?
F7 P6 F8 84.5(4) . . ?
C9 N3 O3 112.1(5) . . ?
C9 N3 Ru1 116.3(4) . . ?
O3 N3 Ru1 131.5(4) . . ?
C4 N2 C8 123.1(6) . . ?
C4 N2 Ru1 117.4(4) . . ?
C8 N2 Ru1 119.5(4) . . ?
O2 N1 C3 119.2(5) . . ?
O2 N1 Ru1 126.2(4) . . ?
C3 N1 Ru1 114.6(4) . . ?
C55 N6 O6 111.7(5) . . ?
C55 N6 Ru2 116.8(4) . . ?
O6 N6 Ru2 131.5(4) . . ?
C54 N5 C50 123.3(5) . . ?
C54 N5 Ru2 119.3(4) . . ?
C50 N5 Ru2 117.3(4) . . ?
O5 N4 C49 119.9(5) . . ?
O5 N4 Ru2 125.7(4) . . ?
C49 N4 Ru2 114.3(4) . . ?
N3 O3 H1 109.5 . . ?
N6 O6 H1A 109.5 . . ?
C18 C17 C22 118.1(6) . . ?
C18 C17 P1 116.7(5) . . ?
C22 C17 P1 124.8(5) . . ?
C17 C18 C19 121.0(7) . . ?
C17 C18 H18A 119.5 . . ?
C19 C18 H18A 119.5 . . ?
C20 C19 C18 120.0(7) . . ?
C20 C19 H19 120.0 . . ?
C18 C19 H19 120.0 . . ?
C19 C20 C21 119.8(7) . . ?
C19 C20 H20A 120.1 . . ?
C21 C20 H20A 120.1 . . ?
C22 C21 C20 120.1(8) . . ?
C22 C21 H21 119.9 . . ?
C20 C21 H21 119.9 . . ?
C21 C22 C17 120.8(7) . . ?
C21 C22 H22 119.6 . . ?
C17 C22 H22 119.6 . . ?
C24 C23 C28 118.6(7) . . ?
C24 C23 P1 119.2(5) . . ?
C28 C23 P1 122.0(5) . . ?
C23 C24 C25 118.3(9) . . ?
C23 C24 H24 120.9 . . ?
C25 C24 H24 120.9 . . ?
C26 C25 C24 123.0(10) . . ?
C26 C25 H25 118.5 . . ?
C24 C25 H25 118.5 . . ?
C25 C26 C27 118.5(9) . . ?
C25 C26 H26 120.7 . . ?
C27 C26 H26 120.7 . . ?
C26 C27 C28 122.0(9) . . ?
C26 C27 H27 119.0 . . ?
C28 C27 H27 119.0 . . ?
C27 C28 C23 119.6(8) . . ?
C27 C28 H28 120.2 . . ?
C23 C28 H28 120.2 . . ?
C16 C11 C12 118.9(6) . . ?
C16 C11 P1 119.4(5) . . ?
C12 C11 P1 121.7(5) . . ?
C13 C12 C11 120.6(7) . . ?
C13 C12 H12 119.7 . . ?
C11 C12 H12 119.7 . . ?
C14 C13 C12 119.8(7) . . ?
C14 C13 H13 120.1 . . ?
C12 C13 H13 120.1 . . ?
C13 C14 C15 120.5(7) . . ?
C13 C14 H14 119.8 . . ?
C15 C14 H14 119.8 . . ?
C14 C15 C16 120.5(7) . . ?
C14 C15 H15 119.8 . . ?
C16 C15 H15 119.8 . . ?
C11 C16 C15 119.7(7) . . ?
C11 C16 H16 120.1 . . ?
C15 C16 H16 120.1 . . ?
C34 C29 C30 117.9(8) . . ?
C34 C29 P2 121.0(6) . . ?
C30 C29 P2 120.9(6) . . ?
C31 C30 C29 120.2(9) . . ?
C31 C30 H30 119.9 . . ?
C29 C30 H30 119.9 . . ?
C32 C31 C30 122.4(9) . . ?
C32 C31 H31 118.8 . . ?
C30 C31 H31 118.8 . . ?
C33 C32 C31 118.8(9) . . ?
C33 C32 H32 120.6 . . ?
C31 C32 H32 120.6 . . ?
C32 C33 C34 119.9(9) . . ?
C32 C33 H33 120.0 . . ?
C34 C33 H33 120.0 . . ?
C29 C34 C33 120.8(9) . . ?
C29 C34 H34 119.6 . . ?
C33 C34 H34 119.6 . . ?
C36 C35 C40 118.9(7) . . ?
C36 C35 P2 117.5(6) . . ?
C40 C35 P2 123.1(7) . . ?
C35 C36 C37 120.4(9) . . ?
C35 C36 H36 119.8 . . ?
C37 C36 H36 119.8 . . ?
C38 C37 C36 121.1(10) . . ?
C38 C37 H37 119.5 . . ?
C36 C37 H37 119.5 . . ?
C37 C38 C39 118.5(9) . . ?
C37 C38 H38 120.8 . . ?
C39 C38 H38 120.8 . . ?
C38 C39 C40 121.9(10) . . ?
C38 C39 H39 119.0 . . ?
C40 C39 H39 119.0 . . ?
C39 C40 C35 119.1(10) . . ?
C39 C40 H40 120.4 . . ?
C35 C40 H40 120.4 . . ?
C42 C41 C46 117.8(7) . . ?
C42 C41 P2 121.5(6) . . ?
C46 C41 P2 120.6(6) . . ?
C41 C42 C43 120.3(8) . . ?
C41 C42 H42 119.8 . . ?
C43 C42 H42 119.8 . . ?
C44 C43 C42 121.0(8) . . ?
C44 C43 H43 119.5 . . ?
C42 C43 H43 119.5 . . ?
C43 C44 C45 119.6(8) . . ?
C43 C44 H44 120.2 . . ?
C45 C44 H44 120.2 . . ?
C44 C45 C46 120.2(8) . . ?
C44 C45 H45 119.9 . . ?
C46 C45 H45 119.9 . . ?
C45 C46 C41 121.0(7) . . ?
C45 C46 H46 119.5 . . ?
C41 C46 H46 119.5 . . ?
C9 C10 H10A 109.5 . . ?
C9 C10 H10B 109.5 . . ?
H10A C10 H10B 109.5 . . ?
C9 C10 H10C 109.5 . . ?
H10A C10 H10C 109.5 . . ?
H10B C10 H10C 109.5 . . ?
N3 C9 C8 115.8(6) . . ?
N3 C9 C10 122.2(7) . . ?
C8 C9 C10 122.0(7) . . ?
N2 C8 C7 118.6(7) . . ?
N2 C8 C9 112.4(6) . . ?
C7 C8 C9 129.0(7) . . ?
C6 C7 C8 119.3(7) . . ?
C6 C7 H7 120.3 . . ?
C8 C7 H7 120.3 . . ?
C7 C6 C5 121.3(7) . . ?
C7 C6 H6 119.3 . . ?
C5 C6 H6 119.3 . . ?
C6 C5 C4 118.3(7) . . ?
C6 C5 H5 120.8 . . ?
C4 C5 H5 120.8 . . ?
N2 C4 C5 119.2(6) . . ?
N2 C4 C3 113.3(6) . . ?
C5 C4 C3 127.5(6) . . ?
N1 C3 C4 116.2(6) . . ?
N1 C3 C2 121.0(7) . . ?
C4 C3 C2 122.7(7) . . ?
C3 C2 H2A 109.5 . . ?
C3 C2 H2B 109.5 . . ?
H2A C2 H2B 109.5 . . ?
C3 C2 H2C 109.5 . . ?
H2A C2 H2C 109.5 . . ?
H2B C2 H2C 109.5 . . ?
O1 C1 Ru1 176.6(7) . . ?
C68 C63 C64 118.7(6) . . ?
C68 C63 P3 125.2(5) . . ?
C64 C63 P3 116.0(5) . . ?
C65 C64 C63 121.4(7) . . ?
C65 C64 H64 119.3 . . ?
C63 C64 H64 119.3 . . ?
C64 C65 C66 120.1(7) . . ?
C64 C65 H65 119.9 . . ?
C66 C65 H65 119.9 . . ?
C67 C66 C65 119.9(7) . . ?
C67 C66 H66 120.0 . . ?
C65 C66 H66 120.0 . . ?
C66 C67 C68 121.1(8) . . ?
C66 C67 H67 119.4 . . ?
C68 C67 H67 119.4 . . ?
C63 C68 C67 118.7(7) . . ?
C63 C68 H68 120.7 . . ?
C67 C68 H68 120.7 . . ?
C70 C69 C74 118.7(7) . . ?
C70 C69 P3 118.7(6) . . ?
C74 C69 P3 122.4(5) . . ?
C69 C70 C71 120.6(8) . . ?
C69 C70 H70 119.7 . . ?
C71 C70 H70 119.7 . . ?
C72 C71 C70 119.4(9) . . ?
C72 C71 H71 120.3 . . ?
C70 C71 H71 120.3 . . ?
C71 C72 C73 121.2(8) . . ?
C71 C72 H72 119.4 . . ?
C73 C72 H72 119.4 . . ?
C74 C73 C72 118.2(9) . . ?
C74 C73 H73 120.9 . . ?
C72 C73 H73 120.9 . . ?
C73 C74 C69 121.9(8) . . ?
C73 C74 H74 119.0 . . ?
C69 C74 H74 119.0 . . ?
C62 C57 C58 117.9(6) . . ?
C62 C57 P3 122.3(5) . . ?
C58 C57 P3 119.5(5) . . ?
C59 C58 C57 120.7(7) . . ?
C59 C58 H58 119.7 . . ?
C57 C58 H58 119.7 . . ?
C60 C59 C58 121.1(7) . . ?
C60 C59 H59 119.5 . . ?
C58 C59 H59 119.5 . . ?
C59 C60 C61 118.3(7) . . ?
C59 C60 H60 120.9 . . ?
C61 C60 H60 120.9 . . ?
C60 C61 C62 121.5(7) . . ?
C60 C61 H61 119.3 . . ?
C62 C61 H61 119.3 . . ?
C57 C62 C61 120.5(6) . . ?
C57 C62 H62 119.7 . . ?
C61 C62 H62 119.7 . . ?
C82 C81 C86 118.4(7) . . ?
C82 C81 P4 122.4(5) . . ?
C86 C81 P4 118.8(6) . . ?
C81 C82 C83 120.5(7) . . ?
C81 C82 H82 119.7 . . ?
C83 C82 H82 119.7 . . ?
C84 C83 C82 120.0(8) . . ?
C84 C83 H83 120.0 . . ?
C82 C83 H83 120.0 . . ?
C85 C84 C83 118.9(8) . . ?
C85 C84 H84 120.5 . . ?
C83 C84 H84 120.5 . . ?
C84 C85 C86 121.5(8) . . ?
C84 C85 H85 119.3 . . ?
C86 C85 H85 119.3 . . ?
C85 C86 C81 120.6(8) . . ?
C85 C86 H86 119.7 . . ?
C81 C86 H86 119.7 . . ?
C80 C75 C76 119.5(7) . . ?
C80 C75 P4 122.0(6) . . ?
C76 C75 P4 118.5(6) . . ?
C75 C76 C77 117.3(8) . . ?
C75 C76 H76 121.4 . . ?
C77 C76 H76 121.4 . . ?
C78 C77 C76 123.5(9) . . ?
C78 C77 H77 118.3 . . ?
C76 C77 H77 118.3 . . ?
C77 C78 C79 118.0(9) . . ?
C77 C78 H78 121.0 . . ?
C79 C78 H78 121.0 . . ?
C78 C79 C80 120.6(9) . . ?
C78 C79 H79 119.7 . . ?
C80 C79 H79 119.7 . . ?
C75 C80 C79 121.1(8) . . ?
C75 C80 H80 119.5 . . ?
C79 C80 H80 119.4 . . ?
C88 C87 C92 117.2(7) . . ?
C88 C87 P4 117.0(6) . . ?
C92 C87 P4 125.8(6) . . ?
C89 C88 C87 123.3(9) . . ?
C89 C88 H88 118.4 . . ?
C87 C88 H88 118.4 . . ?
C88 C89 C90 119.4(10) . . ?
C88 C89 H89 120.3 . . ?
C90 C89 H89 120.3 . . ?
C89 C90 C91 120.4(10) . . ?
C89 C90 H90 119.8 . . ?
C91 C90 H90 119.8 . . ?
C90 C91 C92 119.7(10) . . ?
C90 C91 H91 120.2 . . ?
C92 C91 H91 120.2 . . ?
C87 C92 C91 119.9(9) . . ?
C87 C92 H92 120.1 . . ?
C91 C92 H92 120.1 . . ?
C55 C56 H56A 109.5 . . ?
C55 C56 H56B 109.5 . . ?
H56A C56 H56B 109.5 . . ?
C55 C56 H56C 109.5 . . ?
H56A C56 H56C 109.5 . . ?
H56B C56 H56C 109.5 . . ?
N6 C55 C54 114.8(6) . . ?
N6 C55 C56 124.2(6) . . ?
C54 C55 C56 121.0(6) . . ?
N5 C54 C53 119.1(6) . . ?
N5 C54 C55 113.2(5) . . ?
C53 C54 C55 127.7(6) . . ?
C52 C53 C54 119.1(6) . . ?
C52 C53 H53 120.4 . . ?
C54 C53 H53 120.4 . . ?
C51 C52 C53 120.0(6) . . ?
C51 C52 H52 120.0 . . ?
C53 C52 H52 120.0 . . ?
C52 C51 C50 119.9(6) . . ?
C52 C51 H51 120.0 . . ?
C50 C51 H51 120.0 . . ?
N5 C50 C51 118.4(6) . . ?
N5 C50 C49 113.7(5) . . ?
C51 C50 C49 128.0(6) . . ?
N4 C49 C50 116.8(5) . . ?
N4 C49 C48 120.6(6) . . ?
C50 C49 C48 122.6(6) . . ?
C49 C48 H48A 109.5 . . ?
C49 C48 H48B 109.5 . . ?
H48A C48 H48B 109.5 . . ?
C49 C48 H48C 109.5 . . ?
H48A C48 H48C 109.5 . . ?
H48B C48 H48C 109.5 . . ?
O4 C47 Ru2 178.7(6) . . ?

loop_
_geom_bond_atom_site_label_1
_geom_bond_atom_site_label_2
_geom_bond_distance
_geom_bond_site_symmetry_2
_geom_bond_publ_flag
Ru1 C1 1.898(8) . ?
Ru1 N2 2.010(5) . ?
Ru1 N1 2.063(5) . ?
Ru1 N3 2.117(5) . ?
Ru1 P2 2.4225(18) . ?
Ru1 P1 2.4317(17) . ?
Ru2 C47 1.891(7) . ?
Ru2 N5 2.015(5) . ?
Ru2 N4 2.086(5) . ?
Ru2 N6 2.111(5) . ?
Ru2 P3 2.4064(17) . ?
Ru2 P4 2.4132(17) . ?
P1 C23 1.827(7) . ?
P1 C17 1.828(6) . ?
P1 C11 1.835(7) . ?
P2 C41 1.829(7) . ?
P2 C35 1.832(7) . ?
P2 C29 1.832(7) . ?
P3 C63 1.819(6) . ?
P3 C57 1.826(6) . ?
P3 C69 1.831(6) . ?
P4 C87 1.815(7) . ?
P4 C81 1.826(6) . ?
P4 C75 1.826(7) . ?
P5 F1 1.547(7) . ?
P5 F4 1.562(6) . ?
P5 F3 1.569(6) . ?
P5 F5 1.569(6) . ?
P5 F2 1.575(6) . ?
P5 F6 1.581(6) . ?
P6 F9 1.440(9) . ?
P6 F11 1.456(9) . ?
P6 F10 1.499(7) . ?
P6 F12 1.519(7) . ?
P6 F7 1.522(7) . ?
P6 F8 1.534(7) . ?
N3 C9 1.296(8) . ?
N3 O3 1.377(6) . ?
N2 C4 1.346(8) . ?
N2 C8 1.357(8) . ?
N1 O2 1.294(6) . ?
N1 C3 1.329(8) . ?
N6 C55 1.303(8) . ?
N6 O6 1.371(6) . ?
N5 C54 1.347(8) . ?
N5 C50 1.348(7) . ?
N4 O5 1.300(6) . ?
N4 C49 1.318(8) . ?
O3 H1 0.8200 . ?
O1 C1 1.145(8) . ?
O6 H1A 0.8200 . ?
O4 C47 1.136(7) . ?
C17 C18 1.371(9) . ?
C17 C22 1.407(9) . ?
C18 C19 1.391(9) . ?
C18 H18A 0.9300 . ?
C19 C20 1.371(11) . ?
C19 H19 0.9300 . ?
C20 C21 1.382(11) . ?
C20 H20A 0.9300 . ?
C21 C22 1.368(10) . ?
C21 H21 0.9300 . ?
C22 H22 0.9300 . ?
C23 C24 1.391(10) . ?
C23 C28 1.397(9) . ?
C24 C25 1.404(11) . ?
C24 H24 0.9300 . ?
C25 C26 1.330(13) . ?
C25 H25 0.9300 . ?
C26 C27 1.358(13) . ?
C26 H26 0.9300 . ?
C27 C28 1.381(10) . ?
C27 H27 0.9300 . ?
C28 H28 0.9300 . ?
C11 C16 1.383(9) . ?
C11 C12 1.394(9) . ?
C12 C13 1.386(9) . ?
C12 H12 0.9300 . ?
C13 C14 1.361(10) . ?
C13 H13 0.9300 . ?
C14 C15 1.372(10) . ?
C14 H14 0.9300 . ?
C15 C16 1.391(10) . ?
C15 H15 0.9300 . ?
C16 H16 0.9300 . ?
C29 C34 1.357(11) . ?
C29 C30 1.368(11) . ?
C30 C31 1.361(12) . ?
C30 H30 0.9300 . ?
C31 C32 1.352(13) . ?
C31 H31 0.9300 . ?
C32 C33 1.331(13) . ?
C32 H32 0.9300 . ?
C33 C34 1.414(12) . ?
C33 H33 0.9300 . ?
C34 H34 0.9300 . ?
C35 C36 1.378(11) . ?
C35 C40 1.392(11) . ?
C36 C37 1.390(11) . ?
C36 H36 0.9300 . ?
C37 C38 1.362(14) . ?
C37 H37 0.9300 . ?
C38 C39 1.371(15) . ?
C38 H38 0.9300 . ?
C39 C40 1.388(13) . ?
C39 H39 0.9300 . ?
C40 H40 0.9300 . ?
C41 C42 1.375(10) . ?
C41 C46 1.405(9) . ?
C42 C43 1.401(11) . ?
C42 H42 0.9300 . ?
C43 C44 1.362(12) . ?
C43 H43 0.9300 . ?
C44 C45 1.369(11) . ?
C44 H44 0.9300 . ?
C45 C46 1.383(10) . ?
C45 H45 0.9300 . ?
C46 H46 0.9300 . ?
C10 C9 1.517(9) . ?
C10 H10A 0.9600 . ?
C10 H10B 0.9600 . ?
C10 H10C 0.9600 . ?
C9 C8 1.461(9) . ?
C8 C7 1.380(10) . ?
C7 C6 1.368(11) . ?
C7 H7 0.9300 . ?
C6 C5 1.385(10) . ?
C6 H6 0.9300 . ?
C5 C4 1.386(9) . ?
C5 H5 0.9300 . ?
C4 C3 1.452(9) . ?
C3 C2 1.485(9) . ?
C2 H2A 0.9600 . ?
C2 H2B 0.9600 . ?
C2 H2C 0.9600 . ?
C63 C68 1.384(9) . ?
C63 C64 1.390(9) . ?
C64 C65 1.363(9) . ?
C64 H64 0.9300 . ?
C65 C66 1.365(11) . ?
C65 H65 0.9300 . ?
C66 C67 1.358(11) . ?
C66 H66 0.9300 . ?
C67 C68 1.405(11) . ?
C67 H67 0.9300 . ?
C68 H68 0.9300 . ?
C69 C70 1.376(10) . ?
C69 C74 1.395(9) . ?
C70 C71 1.403(11) . ?
C70 H70 0.9300 . ?
C71 C72 1.367(13) . ?
C71 H71 0.9300 . ?
C72 C73 1.403(13) . ?
C72 H72 0.9300 . ?
C73 C74 1.373(10) . ?
C73 H73 0.9300 . ?
C74 H74 0.9300 . ?
C57 C62 1.361(9) . ?
C57 C58 1.402(9) . ?
C58 C59 1.373(10) . ?
C58 H58 0.9300 . ?
C59 C60 1.365(11) . ?
C59 H59 0.9300 . ?
C60 C61 1.371(10) . ?
C60 H60 0.9300 . ?
C61 C62 1.387(9) . ?
C61 H61 0.9300 . ?
C62 H62 0.9300 . ?
C81 C82 1.383(10) . ?
C81 C86 1.388(9) . ?
C82 C83 1.390(10) . ?
C82 H82 0.9300 . ?
C83 C84 1.388(11) . ?
C83 H83 0.9300 . ?
C84 C85 1.364(12) . ?
C84 H84 0.9300 . ?
C85 C86 1.368(10) . ?
C85 H85 0.9300 . ?
C86 H86 0.9300 . ?
C75 C80 1.377(10) . ?
C75 C76 1.399(10) . ?
C76 C77 1.413(13) . ?
C76 H76 0.9300 . ?
C77 C78 1.366(13) . ?
C77 H77 0.9300 . ?
C78 C79 1.372(12) . ?
C78 H78 0.9300 . ?
C79 C80 1.399(10) . ?
C79 H79 0.9300 . ?
C80 H80 0.9300 . ?
C87 C88 1.381(10) . ?
C87 C92 1.386(11) . ?
C88 C89 1.357(12) . ?
C88 H88 0.9300 . ?
C89 C90 1.362(15) . ?
C89 H89 0.9300 . ?
C90 C91 1.370(15) . ?
C90 H90 0.9300 . ?
C91 C92 1.413(12) . ?
C91 H91 0.9300 . ?
C92 H92 0.9300 . ?
C56 C55 1.504(9) . ?
C56 H56A 0.9600 . ?
C56 H56B 0.9600 . ?
C56 H56C 0.9600 . ?
C55 C54 1.461(9) . ?
C54 C53 1.387(9) . ?
C53 C52 1.385(10) . ?
C53 H53 0.9300 . ?
C52 C51 1.378(9) . ?
C52 H52 0.9300 . ?
C51 C50 1.390(9) . ?
C51 H51 0.9300 . ?
C50 C49 1.443(9) . ?
C49 C48 1.503(8) . ?
C48 H48A 0.9600 . ?
C48 H48B 0.9600 . ?
C48 H48C 0.9600 . ?

loop_
_geom_torsion_atom_site_label_1
_geom_torsion_atom_site_label_2
_geom_torsion_atom_site_label_3
_geom_torsion_atom_site_label_4
_geom_torsion
_geom_torsion_site_symmetry_1
_geom_torsion_site_symmetry_2
_geom_torsion_site_symmetry_3
_geom_torsion_site_symmetry_4
_geom_torsion_publ_flag
C1 Ru1 P1 C23 -144.2(3) . . . . ?
N2 Ru1 P1 C23 34.0(3) . . . . ?
N1 Ru1 P1 C23 -44.5(3) . . . . ?
N3 Ru1 P1 C23 109.9(3) . . . . ?
P2 Ru1 P1 C23 11.4(9) . . . . ?
C1 Ru1 P1 C17 93.7(3) . . . . ?
N2 Ru1 P1 C17 -88.2(3) . . . . ?
N1 Ru1 P1 C17 -166.7(3) . . . . ?
N3 Ru1 P1 C17 -12.3(3) . . . . ?
P2 Ru1 P1 C17 -110.7(9) . . . . ?
C1 Ru1 P1 C11 -26.0(3) . . . . ?
N2 Ru1 P1 C11 152.1(3) . . . . ?
N1 Ru1 P1 C11 73.6(3) . . . . ?
N3 Ru1 P1 C11 -132.0(3) . . . . ?
P2 Ru1 P1 C11 129.6(9) . . . . ?
C1 Ru1 P2 C41 -153.2(3) . . . . ?
N2 Ru1 P2 C41 28.6(3) . . . . ?
N1 Ru1 P2 C41 107.0(3) . . . . ?
N3 Ru1 P2 C41 -47.4(3) . . . . ?
P1 Ru1 P2 C41 51.1(9) . . . . ?
C1 Ru1 P2 C35 86.4(4) . . . . ?
N2 Ru1 P2 C35 -91.7(3) . . . . ?
N1 Ru1 P2 C35 -13.4(3) . . . . ?
N3 Ru1 P2 C35 -167.8(3) . . . . ?
P1 Ru1 P2 C35 -69.2(9) . . . . ?
C1 Ru1 P2 C29 -35.3(3) . . . . ?
N2 Ru1 P2 C29 146.5(3) . . . . ?
N1 Ru1 P2 C29 -135.1(3) . . . . ?
N3 Ru1 P2 C29 70.5(3) . . . . ?
P1 Ru1 P2 C29 169.1(8) . . . . ?
C47 Ru2 P3 C63 82.7(3) . . . . ?
N5 Ru2 P3 C63 -98.5(3) . . . . ?
N4 Ru2 P3 C63 -176.4(3) . . . . ?
N6 Ru2 P3 C63 -22.7(3) . . . . ?
P4 Ru2 P3 C63 -147(2) . . . . ?
C47 Ru2 P3 C57 -34.4(3) . . . . ?
N5 Ru2 P3 C57 144.4(3) . . . . ?
N4 Ru2 P3 C57 66.5(3) . . . . ?
N6 Ru2 P3 C57 -139.7(3) . . . . ?
P4 Ru2 P3 C57 96(2) . . . . ?
C47 Ru2 P3 C69 -152.6(3) . . . . ?
N5 Ru2 P3 C69 26.2(3) . . . . ?
N4 Ru2 P3 C69 -51.7(3) . . . . ?
N6 Ru2 P3 C69 102.1(3) . . . . ?
P4 Ru2 P3 C69 -23(2) . . . . ?
C47 Ru2 P4 C87 -84.5(3) . . . . ?
N5 Ru2 P4 C87 96.7(3) . . . . ?
N4 Ru2 P4 C87 174.6(3) . . . . ?
N6 Ru2 P4 C87 20.9(3) . . . . ?
P3 Ru2 P4 C87 145(2) . . . . ?
C47 Ru2 P4 C81 153.3(3) . . . . ?
N5 Ru2 P4 C81 -25.4(3) . . . . ?
N4 Ru2 P4 C81 52.5(3) . . . . ?
N6 Ru2 P4 C81 -101.3(3) . . . . ?
P3 Ru2 P4 C81 23(2) . . . . ?
C47 Ru2 P4 C75 35.1(3) . . . . ?
N5 Ru2 P4 C75 -143.7(3) . . . . ?
N4 Ru2 P4 C75 -65.8(3) . . . . ?
N6 Ru2 P4 C75 140.5(3) . . . . ?
P3 Ru2 P4 C75 -95(2) . . . . ?
C1 Ru1 N3 C9 179.2(5) . . . . ?
N2 Ru1 N3 C9 0.2(5) . . . . ?
N1 Ru1 N3 C9 0.1(8) . . . . ?
P2 Ru1 N3 C9 89.6(5) . . . . ?
P1 Ru1 N3 C9 -86.2(5) . . . . ?
C1 Ru1 N3 O3 2.3(6) . . . . ?
N2 Ru1 N3 O3 -176.6(6) . . . . ?
N1 Ru1 N3 O3 -176.8(4) . . . . ?
P2 Ru1 N3 O3 -87.2(5) . . . . ?
P1 Ru1 N3 O3 97.0(5) . . . . ?
C1 Ru1 N2 C4 30(7) . . . . ?
N1 Ru1 N2 C4 -0.6(4) . . . . ?
N3 Ru1 N2 C4 179.4(5) . . . . ?
P2 Ru1 N2 C4 90.8(4) . . . . ?
P1 Ru1 N2 C4 -87.6(4) . . . . ?
C1 Ru1 N2 C8 -151(7) . . . . ?
N1 Ru1 N2 C8 178.6(5) . . . . ?
N3 Ru1 N2 C8 -1.3(5) . . . . ?
P2 Ru1 N2 C8 -89.9(5) . . . . ?
P1 Ru1 N2 C8 91.7(5) . . . . ?
C1 Ru1 N1 O2 5.8(5) . . . . ?
N2 Ru1 N1 O2 -175.3(5) . . . . ?
N3 Ru1 N1 O2 -175.1(4) . . . . ?
P2 Ru1 N1 O2 96.0(5) . . . . ?
P1 Ru1 N1 O2 -87.6(5) . . . . ?
C1 Ru1 N1 C3 -176.2(5) . . . . ?
N2 Ru1 N1 C3 2.7(4) . . . . ?
N3 Ru1 N1 C3 2.9(7) . . . . ?
P2 Ru1 N1 C3 -86.1(4) . . . . ?
P1 Ru1 N1 C3 90.4(4) . . . . ?
C47 Ru2 N6 C55 -179.8(5) . . . . ?
N5 Ru2 N6 C55 -0.1(4) . . . . ?
N4 Ru2 N6 C55 -1.2(8) . . . . ?
P3 Ru2 N6 C55 -89.2(5) . . . . ?
P4 Ru2 N6 C55 89.3(5) . . . . ?
C47 Ru2 N6 O6 -1.8(6) . . . . ?
N5 Ru2 N6 O6 177.9(5) . . . . ?
N4 Ru2 N6 O6 176.8(4) . . . . ?
P3 Ru2 N6 O6 88.8(5) . . . . ?
P4 Ru2 N6 O6 -92.7(5) . . . . ?
C47 Ru2 N5 C54 167(32) . . . . ?
N4 Ru2 N5 C54 -179.9(5) . . . . ?
N6 Ru2 N5 C54 0.6(4) . . . . ?
P3 Ru2 N5 C54 90.7(4) . . . . ?
P4 Ru2 N5 C54 -90.6(4) . . . . ?
C47 Ru2 N5 C50 -13(11) . . . . ?
N4 Ru2 N5 C50 0.2(4) . . . . ?
N6 Ru2 N5 C50 -179.3(5) . . . . ?
P3 Ru2 N5 C50 -89.2(4) . . . . ?
P4 Ru2 N5 C50 89.5(4) . . . . ?
C47 Ru2 N4 O5 -0.6(5) . . . . ?
N5 Ru2 N4 O5 179.8(5) . . . . ?
N6 Ru2 N4 O5 -179.1(4) . . . . ?
P3 Ru2 N4 O5 -91.0(4) . . . . ?
P4 Ru2 N4 O5 89.9(4) . . . . ?
C47 Ru2 N4 C49 -179.6(4) . . . . ?
N5 Ru2 N4 C49 0.7(4) . . . . ?
N6 Ru2 N4 C49 1.8(7) . . . . ?
P3 Ru2 N4 C49 90.0(4) . . . . ?
P4 Ru2 N4 C49 -89.2(4) . . . . ?
C23 P1 C17 C18 -175.8(5) . . . . ?
C11 P1 C17 C18 78.3(6) . . . . ?
Ru1 P1 C17 C18 -50.4(6) . . . . ?
C23 P1 C17 C22 10.8(7) . . . . ?
C11 P1 C17 C22 -95.0(7) . . . . ?
Ru1 P1 C17 C22 136.2(6) . . . . ?
C22 C17 C18 C19 0.5(11) . . . . ?
P1 C17 C18 C19 -173.3(6) . . . . ?
C17 C18 C19 C20 -2.5(12) . . . . ?
C18 C19 C20 C21 2.7(13) . . . . ?
C19 C20 C21 C22 -0.9(13) . . . . ?
C20 C21 C22 C17 -1.2(13) . . . . ?
C18 C17 C22 C21 1.4(12) . . . . ?
P1 C17 C22 C21 174.7(6) . . . . ?
C17 P1 C23 C24 -137.9(6) . . . . ?
C11 P1 C23 C24 -32.4(6) . . . . ?
Ru1 P1 C23 C24 95.0(5) . . . . ?
C17 P1 C23 C28 47.6(6) . . . . ?
C11 P1 C23 C28 153.1(6) . . . . ?
Ru1 P1 C23 C28 -79.5(6) . . . . ?
C28 C23 C24 C25 0.0(10) . . . . ?
P1 C23 C24 C25 -174.7(6) . . . . ?
C23 C24 C25 C26 -1.4(13) . . . . ?
C24 C25 C26 C27 2.2(15) . . . . ?
C25 C26 C27 C28 -1.6(14) . . . . ?
C26 C27 C28 C23 0.3(12) . . . . ?
C24 C23 C28 C27 0.5(10) . . . . ?
P1 C23 C28 C27 175.0(6) . . . . ?
C23 P1 C11 C16 -73.4(6) . . . . ?
C17 P1 C11 C16 36.1(6) . . . . ?
Ru1 P1 C11 C16 162.9(5) . . . . ?
C23 P1 C11 C12 104.0(6) . . . . ?
C17 P1 C11 C12 -146.6(5) . . . . ?
Ru1 P1 C11 C12 -19.7(6) . . . . ?
C16 C11 C12 C13 0.0(10) . . . . ?
P1 C11 C12 C13 -177.4(5) . . . . ?
C11 C12 C13 C14 2.0(11) . . . . ?
C12 C13 C14 C15 -1.7(12) . . . . ?
C13 C14 C15 C16 -0.5(12) . . . . ?
C12 C11 C16 C15 -2.1(11) . . . . ?
P1 C11 C16 C15 175.3(6) . . . . ?
C14 C15 C16 C11 2.4(12) . . . . ?
C41 P2 C29 C34 91.0(8) . . . . ?
C35 P2 C29 C34 -160.0(8) . . . . ?
Ru1 P2 C29 C34 -31.4(8) . . . . ?
C41 P2 C29 C30 -83.0(8) . . . . ?
C35 P2 C29 C30 26.1(8) . . . . ?
Ru1 P2 C29 C30 154.6(7) . . . . ?
C34 C29 C30 C31 -0.6(16) . . . . ?
P2 C29 C30 C31 173.5(9) . . . . ?
C29 C30 C31 C32 1(2) . . . . ?
C30 C31 C32 C33 -1(2) . . . . ?
C31 C32 C33 C34 0.4(18) . . . . ?
C30 C29 C34 C33 0.5(15) . . . . ?
P2 C29 C34 C33 -173.6(8) . . . . ?
C32 C33 C34 C29 -0.5(17) . . . . ?
C41 P2 C35 C36 -172.4(6) . . . . ?
C29 P2 C35 C36 81.0(6) . . . . ?
Ru1 P2 C35 C36 -49.0(7) . . . . ?
C41 P2 C35 C40 15.2(7) . . . . ?
C29 P2 C35 C40 -91.4(7) . . . . ?
Ru1 P2 C35 C40 138.6(6) . . . . ?
C40 C35 C36 C37 -1.4(12) . . . . ?
P2 C35 C36 C37 -174.2(7) . . . . ?
C35 C36 C37 C38 0.5(14) . . . . ?
C36 C37 C38 C39 0.5(16) . . . . ?
C37 C38 C39 C40 -0.6(17) . . . . ?
C38 C39 C40 C35 -0.4(16) . . . . ?
C36 C35 C40 C39 1.4(13) . . . . ?
P2 C35 C40 C39 173.7(7) . . . . ?
C35 P2 C41 C42 -134.6(6) . . . . ?
C29 P2 C41 C42 -28.2(7) . . . . ?
Ru1 P2 C41 C42 99.0(6) . . . . ?
C35 P2 C41 C46 48.7(6) . . . . ?
C29 P2 C41 C46 155.1(6) . . . . ?
Ru1 P2 C41 C46 -77.7(6) . . . . ?
C46 C41 C42 C43 -0.4(11) . . . . ?
P2 C41 C42 C43 -177.2(6) . . . . ?
C41 C42 C43 C44 -0.8(13) . . . . ?
C42 C43 C44 C45 1.6(14) . . . . ?
C43 C44 C45 C46 -1.1(13) . . . . ?
C44 C45 C46 C41 -0.1(12) . . . . ?
C42 C41 C46 C45 0.8(11) . . . . ?
P2 C41 C46 C45 177.6(6) . . . . ?
O3 N3 C9 C8 178.2(5) . . . . ?
Ru1 N3 C9 C8 0.7(8) . . . . ?
O3 N3 C9 C10 0.8(9) . . . . ?
Ru1 N3 C9 C10 -176.6(6) . . . . ?
C4 N2 C8 C7 2.8(10) . . . . ?
Ru1 N2 C8 C7 -176.4(5) . . . . ?
C4 N2 C8 C9 -178.8(6) . . . . ?
Ru1 N2 C8 C9 2.0(7) . . . . ?
N3 C9 C8 N2 -1.7(8) . . . . ?
C10 C9 C8 N2 175.6(6) . . . . ?
N3 C9 C8 C7 176.5(7) . . . . ?
C10 C9 C8 C7 -6.2(11) . . . . ?
N2 C8 C7 C6 -2.0(10) . . . . ?
C9 C8 C7 C6 179.9(7) . . . . ?
C8 C7 C6 C5 0.2(11) . . . . ?
C7 C6 C5 C4 1.0(11) . . . . ?
C8 N2 C4 C5 -1.7(9) . . . . ?
Ru1 N2 C4 C5 177.6(5) . . . . ?
C8 N2 C4 C3 179.4(6) . . . . ?
Ru1 N2 C4 C3 -1.3(7) . . . . ?
C6 C5 C4 N2 -0.3(10) . . . . ?
C6 C5 C4 C3 178.4(7) . . . . ?
O2 N1 C3 C4 173.9(5) . . . . ?
Ru1 N1 C3 C4 -4.2(7) . . . . ?
O2 N1 C3 C2 -3.6(9) . . . . ?
Ru1 N1 C3 C2 178.3(5) . . . . ?
N2 C4 C3 N1 3.7(8) . . . . ?
C5 C4 C3 N1 -175.1(6) . . . . ?
N2 C4 C3 C2 -178.9(6) . . . . ?
C5 C4 C3 C2 2.3(11) . . . . ?
N2 Ru1 C1 O1 8(17) . . . . ?
N1 Ru1 C1 O1 38(11) . . . . ?
N3 Ru1 C1 O1 -142(11) . . . . ?
P2 Ru1 C1 O1 -53(11) . . . . ?
P1 Ru1 C1 O1 125(11) . . . . ?
C57 P3 C63 C68 -113.1(7) . . . . ?
C69 P3 C63 C68 -5.9(7) . . . . ?
Ru2 P3 C63 C68 120.8(6) . . . . ?
C57 P3 C63 C64 65.7(6) . . . . ?
C69 P3 C63 C64 172.8(5) . . . . ?
Ru2 P3 C63 C64 -60.5(5) . . . . ?
C68 C63 C64 C65 -1.3(11) . . . . ?
P3 C63 C64 C65 179.9(6) . . . . ?
C63 C64 C65 C66 -0.5(12) . . . . ?
C64 C65 C66 C67 1.1(13) . . . . ?
C65 C66 C67 C68 0.1(15) . . . . ?
C64 C63 C68 C67 2.4(12) . . . . ?
P3 C63 C68 C67 -178.8(7) . . . . ?
C66 C67 C68 C63 -1.9(15) . . . . ?
C63 P3 C69 C70 -135.8(6) . . . . ?
C57 P3 C69 C70 -28.8(6) . . . . ?
Ru2 P3 C69 C70 98.1(5) . . . . ?
C63 P3 C69 C74 49.2(6) . . . . ?
C57 P3 C69 C74 156.2(6) . . . . ?
Ru2 P3 C69 C74 -76.9(6) . . . . ?
C74 C69 C70 C71 -0.6(11) . . . . ?
P3 C69 C70 C71 -175.7(6) . . . . ?
C69 C70 C71 C72 -0.2(13) . . . . ?
C70 C71 C72 C73 0.0(14) . . . . ?
C71 C72 C73 C74 1.0(14) . . . . ?
C72 C73 C74 C69 -1.8(12) . . . . ?
C70 C69 C74 C73 1.7(11) . . . . ?
P3 C69 C74 C73 176.6(6) . . . . ?
C63 P3 C57 C62 -143.6(6) . . . . ?
C69 P3 C57 C62 103.3(6) . . . . ?
Ru2 P3 C57 C62 -20.9(6) . . . . ?
C63 P3 C57 C58 41.9(6) . . . . ?
C69 P3 C57 C58 -71.2(6) . . . . ?
Ru2 P3 C57 C58 164.6(5) . . . . ?
C62 C57 C58 C59 -0.3(11) . . . . ?
P3 C57 C58 C59 174.4(6) . . . . ?
C57 C58 C59 C60 2.0(12) . . . . ?
C58 C59 C60 C61 -2.2(13) . . . . ?
C59 C60 C61 C62 0.7(12) . . . . ?
C58 C57 C62 C61 -1.1(10) . . . . ?
P3 C57 C62 C61 -175.7(5) . . . . ?
C60 C61 C62 C57 1.0(11) . . . . ?
C87 P4 C81 C82 -46.7(6) . . . . ?
C75 P4 C81 C82 -154.5(6) . . . . ?
Ru2 P4 C81 C82 78.7(6) . . . . ?
C87 P4 C81 C86 141.4(5) . . . . ?
C75 P4 C81 C86 33.6(6) . . . . ?
Ru2 P4 C81 C86 -93.2(5) . . . . ?
C86 C81 C82 C83 -3.0(10) . . . . ?
P4 C81 C82 C83 -175.0(5) . . . . ?
C81 C82 C83 C84 3.0(11) . . . . ?
C82 C83 C84 C85 -1.2(12) . . . . ?
C83 C84 C85 C86 -0.4(13) . . . . ?
C84 C85 C86 C81 0.3(12) . . . . ?
C82 C81 C86 C85 1.4(10) . . . . ?
P4 C81 C86 C85 173.6(6) . . . . ?
C87 P4 C75 C80 144.5(6) . . . . ?
C81 P4 C75 C80 -103.1(6) . . . . ?
Ru2 P4 C75 C80 18.8(7) . . . . ?
C87 P4 C75 C76 -37.8(7) . . . . ?
C81 P4 C75 C76 74.7(7) . . . . ?
Ru2 P4 C75 C76 -163.4(6) . . . . ?
C80 C75 C76 C77 0.9(14) . . . . ?
P4 C75 C76 C77 -176.9(8) . . . . ?
C75 C76 C77 C78 -0.7(19) . . . . ?
C76 C77 C78 C79 -1(2) . . . . ?
C77 C78 C79 C80 1.6(16) . . . . ?
C76 C75 C80 C79 0.1(12) . . . . ?
P4 C75 C80 C79 177.8(6) . . . . ?
C78 C79 C80 C75 -1.4(14) . . . . ?
C81 P4 C87 C88 -179.3(6) . . . . ?
C75 P4 C87 C88 -70.7(7) . . . . ?
Ru2 P4 C87 C88 57.4(7) . . . . ?
C81 P4 C87 C92 0.4(8) . . . . ?
C75 P4 C87 C92 109.0(7) . . . . ?
Ru2 P4 C87 C92 -122.8(7) . . . . ?
C92 C87 C88 C89 0.0(14) . . . . ?
P4 C87 C88 C89 179.8(8) . . . . ?
C87 C88 C89 C90 3.7(17) . . . . ?
C88 C89 C90 C91 -3.9(18) . . . . ?
C89 C90 C91 C92 0.4(18) . . . . ?
C88 C87 C92 C91 -3.5(13) . . . . ?
P4 C87 C92 C91 176.7(7) . . . . ?
C90 C91 C92 C87 3.4(16) . . . . ?
O6 N6 C55 C54 -178.8(5) . . . . ?
Ru2 N6 C55 C54 -0.3(7) . . . . ?
O6 N6 C55 C56 -0.8(9) . . . . ?
Ru2 N6 C55 C56 177.6(5) . . . . ?
C50 N5 C54 C53 -0.3(9) . . . . ?
Ru2 N5 C54 C53 179.8(5) . . . . ?
C50 N5 C54 C55 179.0(5) . . . . ?
Ru2 N5 C54 C55 -1.0(7) . . . . ?
N6 C55 C54 N5 0.8(8) . . . . ?
C56 C55 C54 N5 -177.2(6) . . . . ?
N6 C55 C54 C53 180.0(6) . . . . ?
C56 C55 C54 C53 2.0(11) . . . . ?
N5 C54 C53 C52 1.6(10) . . . . ?
C55 C54 C53 C52 -177.5(7) . . . . ?
C54 C53 C52 C51 -2.1(11) . . . . ?
C53 C52 C51 C50 1.2(11) . . . . ?
C54 N5 C50 C51 -0.6(9) . . . . ?
Ru2 N5 C50 C51 179.3(5) . . . . ?
C54 N5 C50 C49 179.1(5) . . . . ?
Ru2 N5 C50 C49 -1.0(7) . . . . ?
C52 C51 C50 N5 0.2(10) . . . . ?
C52 C51 C50 C49 -179.5(6) . . . . ?
O5 N4 C49 C50 179.5(5) . . . . ?
Ru2 N4 C49 C50 -1.4(7) . . . . ?
O5 N4 C49 C48 -0.2(9) . . . . ?
Ru2 N4 C49 C48 179.0(5) . . . . ?
N5 C50 C49 N4 1.6(8) . . . . ?
C51 C50 C49 N4 -178.7(6) . . . . ?
N5 C50 C49 C48 -178.8(6) . . . . ?
C51 C50 C49 C48 0.9(10) . . . . ?
N5 Ru2 C47 O4 48(41) . . . . ?
N4 Ru2 C47 O4 34(34) . . . . ?
N6 Ru2 C47 O4 -146(34) . . . . ?
P3 Ru2 C47 O4 124(34) . . . . ?
P4 Ru2 C47 O4 -55(34) . . . . ?
